data_4026909
loop_
_publ_author_name
'Bennett J. Tardiff'
'Robert McDonald'
'Michael J. Ferguson'
'Mark Stradiotto'

_publ_section_title
;
 Rational and Predictable Chemoselective Synthesis of Oligoamines via
 Buchwald-Hartwig Amination of (Hetero)Aryl Chlorides Employing
 Mor-DalPhos
;
_journal_name_full 'Journal of Organic Chemistry'
_journal_page_first 1056
_journal_page_last 1071
_journal_paper_doi 10.1021/jo202358p
_journal_volume 77
_journal_year 2012
_chemical_formula_sum 'C30 H42 N O P'
_chemical_formula_weight 463.62
_chemical_name_systematic
; 
 ? 
;
_space_group_IT_number 2
_symmetry_cell_setting triclinic
_symmetry_space_group_name_Hall '-P 1'
_symmetry_space_group_name_H-M 'P -1'
_atom_sites_solution_hydrogens geom
_atom_sites_solution_primary direct
_atom_sites_solution_secondary difmap
_audit_creation_method SHELXL-97
_cell_angle_alpha 67.6814(7)
_cell_angle_beta 81.4590(7)
_cell_angle_gamma 79.9256(7)
_cell_formula_units_Z 2
_cell_length_a 10.2665(6)
_cell_length_b 11.0209(6)
_cell_length_c 12.1446(7)
_cell_measurement_reflns_used 5877
_cell_measurement_temperature 173(2)
_cell_measurement_theta_max 27.60
_cell_measurement_theta_min 2.60
_cell_volume 1246.48(12)
_computing_cell_refinement 'Bruker SAINT'
_computing_data_collection 'Bruker APEX2'
_computing_data_reduction 'Bruker SAINT'
_computing_molecular_graphics 'Bruker SHELXTL'
_computing_publication_material 'Bruker SHELXTL'
_computing_structure_refinement 'SHELXL-97 (Sheldrick, 2008)'
_computing_structure_solution 'SHELXS-97 (Sheldrick, 2008)'
_diffrn_ambient_temperature 173(2)
_diffrn_measured_fraction_theta_full 0.982
_diffrn_measured_fraction_theta_max 0.982
_diffrn_measurement_device_type 'Bruker APEX-II CCD'
_diffrn_measurement_method '\w scans'
_diffrn_radiation_monochromator graphite
_diffrn_radiation_source 'fine-focus sealed tube'
_diffrn_radiation_type MoK\a
_diffrn_radiation_wavelength 0.71073
_diffrn_reflns_av_R_equivalents 0.0179
_diffrn_reflns_av_sigmaI/netI 0.0273
_diffrn_reflns_limit_h_max 13
_diffrn_reflns_limit_h_min -13
_diffrn_reflns_limit_k_max 14
_diffrn_reflns_limit_k_min -14
_diffrn_reflns_limit_l_max 15
_diffrn_reflns_limit_l_min -15
_diffrn_reflns_number 11062
_diffrn_reflns_theta_full 27.62
_diffrn_reflns_theta_max 27.62
_diffrn_reflns_theta_min 1.82
_exptl_absorpt_coefficient_mu 0.134
_exptl_absorpt_correction_T_max 0.9745
_exptl_absorpt_correction_T_min 0.9538
_exptl_absorpt_correction_type numerical
_exptl_absorpt_process_details 'SADABS (Sheldrick, 2008)'
_exptl_crystal_colour yellow
_exptl_crystal_density_diffrn 1.235
_exptl_crystal_description fragment
_exptl_crystal_F_000 504
_exptl_crystal_size_max 0.36
_exptl_crystal_size_mid 0.35
_exptl_crystal_size_min 0.19
_refine_diff_density_max 0.617
_refine_diff_density_min -0.355
_refine_diff_density_rms 0.046
_refine_ls_extinction_method none
_refine_ls_goodness_of_fit_ref 1.042
_refine_ls_hydrogen_treatment constr
_refine_ls_matrix_type full
_refine_ls_number_parameters 325
_refine_ls_number_reflns 5699
_refine_ls_number_restraints 0
_refine_ls_restrained_S_all 1.042
_refine_ls_R_factor_all 0.0542
_refine_ls_R_factor_gt 0.0437
_refine_ls_shift/su_max 0.000
_refine_ls_shift/su_mean 0.000
_refine_ls_structure_factor_coef Fsqd
_refine_ls_weighting_details 'calc w=1/[\s^2^(Fo^2^)+(0.0628P)^2^+0.4095P] where P=(Fo^2^+2Fc^2^)/3'
_refine_ls_weighting_scheme calc
_refine_ls_wR_factor_gt 0.1160
_refine_ls_wR_factor_ref 0.1232
_reflns_number_gt 4727
_reflns_number_total 5699
_reflns_threshold_expression I>2\s(I)
_cod_data_source_file jo202358p_si_001_2.cif
_cod_data_source_block dal1109
_cod_database_code 4026909

loop_
_symmetry_equiv_pos_as_xyz
'x, y, z'
'-x, -y, -z'

loop_
_atom_site_label
_atom_site_type_symbol
_atom_site_fract_x
_atom_site_fract_y
_atom_site_fract_z
_atom_site_U_iso_or_equiv
_atom_site_adp_type
_atom_site_occupancy
_atom_site_symmetry_multiplicity
_atom_site_calc_flag
_atom_site_refinement_flags
_atom_site_disorder_assembly
_atom_site_disorder_group
P P 0.19050(4) 0.79331(4) 0.36413(3) 0.02220(11) Uani 1 1 d . . .
O O 0.85261(14) 0.26107(15) 0.15355(14) 0.0558(4) Uani 1 1 d . . .
N1A N 0.6499(5) 0.4422(5) 0.2140(5) 0.0271(9) Uani 0.50 1 d P A 1
N1B N 0.6161(5) 0.4108(5) 0.2134(5) 0.0299(10) Uani 0.50 1 d P A 2
C1 C 0.32200(14) 0.69102(14) 0.30631(13) 0.0238(3) Uani 1 1 d . A .
C2 C 0.36807(14) 0.56836(14) 0.38905(13) 0.0251(3) Uani 1 1 d . . .
H2 H 0.3296 0.5440 0.4693 0.030 Uiso 1 1 calc R . .
C3 C 0.46758(15) 0.48053(15) 0.35929(14) 0.0280(3) Uani 1 1 d . A .
H3 H 0.4943 0.3975 0.4187 0.034 Uiso 1 1 calc R . .
C4 C 0.52907(16) 0.51244(16) 0.24316(14) 0.0303(3) Uani 1 1 d . . .
C5 C 0.48322(16) 0.63469(16) 0.15827(14) 0.0324(4) Uani 1 1 d . A .
H5 H 0.5218 0.6590 0.0780 0.039 Uiso 1 1 calc R . .
C6 C 0.38262(15) 0.72065(15) 0.18942(14) 0.0301(3) Uani 1 1 d . . .
H6 H 0.3537 0.8025 0.1295 0.036 Uiso 1 1 calc R A .
C7 C 0.7013(2) 0.3262(2) 0.30144(17) 0.0521(5) Uani 1 1 d . . .
H7A H 0.6347 0.2637 0.3262 0.062 Uiso 0.50 1 calc PR A 1
H7B H 0.7105 0.3475 0.3719 0.062 Uiso 0.50 1 calc PR A 1
H7C H 0.6371 0.2709 0.3523 0.062 Uiso 0.50 1 d PR A 2
H7D H 0.7332 0.3654 0.3490 0.062 Uiso 0.50 1 d PR A 2
C8A C 0.8253(11) 0.2591(10) 0.2723(11) 0.051(2) Uani 0.50 1 d P A 1
H8A H 0.8968 0.2978 0.2890 0.062 Uiso 0.50 1 calc PR A 1
H8B H 0.8305 0.1655 0.3272 0.062 Uiso 0.50 1 calc PR A 1
C8B C 0.7971(11) 0.2271(9) 0.2678(11) 0.047(2) Uani 0.50 1 d P A 2
H8C H 0.8701 0.1993 0.3206 0.056 Uiso 0.50 1 calc PR A 2
H8D H 0.7519 0.1486 0.2858 0.056 Uiso 0.50 1 calc PR A 2
C9A C 0.8154(4) 0.3808(4) 0.0704(4) 0.0444(9) Uani 0.50 1 d P A 1
H9A H 0.8233 0.3708 -0.0081 0.053 Uiso 0.50 1 calc PR A 1
H9B H 0.8791 0.4412 0.0650 0.053 Uiso 0.50 1 calc PR A 1
C9B C 0.7621(4) 0.3312(5) 0.0696(4) 0.0472(10) Uani 0.50 1 d P A 2
H9C H 0.7038 0.2695 0.0675 0.057 Uiso 0.50 1 calc PR A 2
H9D H 0.8117 0.3641 -0.0101 0.057 Uiso 0.50 1 calc PR A 2
C10 C 0.67657(17) 0.44608(18) 0.09157(15) 0.0357(4) Uani 1 1 d . . .
H10A H 0.6664 0.5392 0.0356 0.043 Uiso 0.50 1 calc PR A 1
H10B H 0.6111 0.4001 0.0755 0.043 Uiso 0.50 1 calc PR A 1
H10C H 0.7244 0.5214 0.0591 0.043 Uiso 0.50 1 d PR A 2
H10D H 0.5995 0.4672 0.0484 0.043 Uiso 0.50 1 d PR A 2
C11 C 0.04136(14) 0.78788(14) 0.29286(12) 0.0225(3) Uani 1 1 d . . .
C12 C 0.00586(15) 0.64569(15) 0.36324(14) 0.0283(3) Uani 1 1 d . . .
H12A H 0.0802 0.5808 0.3500 0.034 Uiso 1 1 calc R . .
H12B H -0.0069 0.6298 0.4498 0.034 Uiso 1 1 calc R . .
C13 C -0.12099(16) 0.62593(16) 0.32336(15) 0.0332(4) Uani 1 1 d . . .
H13A H -0.1412 0.5335 0.3693 0.040 Uiso 1 1 calc R . .
C14 C -0.23661(16) 0.72388(18) 0.34740(16) 0.0364(4) Uani 1 1 d . . .
H14A H -0.3193 0.7111 0.3227 0.044 Uiso 1 1 calc R . .
H14B H -0.2500 0.7084 0.4339 0.044 Uiso 1 1 calc R . .
C15 C -0.20485(16) 0.86506(17) 0.27672(15) 0.0335(4) Uani 1 1 d . . .
H15A H -0.2801 0.9294 0.2920 0.040 Uiso 1 1 calc R . .
C16 C -0.07650(14) 0.88599(15) 0.31477(14) 0.0269(3) Uani 1 1 d . . .
H16A H -0.0572 0.9776 0.2688 0.032 Uiso 1 1 calc R . .
H16B H -0.0888 0.8735 0.4006 0.032 Uiso 1 1 calc R . .
C17 C 0.05845(15) 0.80991(16) 0.15889(13) 0.0284(3) Uani 1 1 d . . .
H17A H 0.0804 0.9005 0.1120 0.034 Uiso 1 1 calc R . .
H17B H 0.1328 0.7464 0.1432 0.034 Uiso 1 1 calc R . .
C18 C -0.06977(17) 0.79108(17) 0.11929(14) 0.0336(4) Uani 1 1 d . . .
H18A H -0.0572 0.8067 0.0319 0.040 Uiso 1 1 calc R . .
C19 C -0.10177(18) 0.64978(18) 0.18946(16) 0.0371(4) Uani 1 1 d . . .
H19A H -0.0282 0.5856 0.1737 0.045 Uiso 1 1 calc R . .
H19B H -0.1837 0.6370 0.1636 0.045 Uiso 1 1 calc R . .
C20 C -0.18531(17) 0.88884(18) 0.14302(15) 0.0372(4) Uani 1 1 d . . .
H20A H -0.2675 0.8770 0.1168 0.045 Uiso 1 1 calc R . .
H20B H -0.1662 0.9806 0.0970 0.045 Uiso 1 1 calc R . .
C21 C 0.24390(14) 0.96372(14) 0.30400(13) 0.0236(3) Uani 1 1 d . . .
C22 C 0.38816(15) 0.94504(15) 0.33586(15) 0.0296(3) Uani 1 1 d . . .
H22A H 0.3930 0.8921 0.4221 0.036 Uiso 1 1 calc R . .
H22B H 0.4474 0.8962 0.2901 0.036 Uiso 1 1 calc R . .
C23 C 0.43507(16) 1.07959(17) 0.30659(16) 0.0357(4) Uani 1 1 d . . .
H23A H 0.5285 1.0655 0.3277 0.043 Uiso 1 1 calc R . .
C24 C 0.34551(18) 1.15653(17) 0.37693(16) 0.0376(4) Uani 1 1 d . . .
H24A H 0.3491 1.1064 0.4637 0.045 Uiso 1 1 calc R . .
H24B H 0.3768 1.2430 0.3576 0.045 Uiso 1 1 calc R . .
C25 C 0.20291(17) 1.17816(16) 0.34443(15) 0.0335(4) Uani 1 1 d . . .
H25A H 0.1440 1.2277 0.3909 0.040 Uiso 1 1 calc R . .
C26 C 0.15620(16) 1.04290(15) 0.37580(14) 0.0291(3) Uani 1 1 d . . .
H26A H 0.0627 1.0560 0.3578 0.035 Uiso 1 1 calc R . .
H26B H 0.1603 0.9919 0.4624 0.035 Uiso 1 1 calc R . .
C27 C 0.23748(16) 1.04740(15) 0.17012(13) 0.0292(3) Uani 1 1 d . . .
H27A H 0.1449 1.0622 0.1494 0.035 Uiso 1 1 calc R . .
H27B H 0.2934 0.9993 0.1221 0.035 Uiso 1 1 calc R . .
C28 C 0.28669(17) 1.18176(16) 0.14021(14) 0.0341(4) Uani 1 1 d . . .
H28A H 0.2832 1.2340 0.0528 0.041 Uiso 1 1 calc R . .
C29 C 0.42988(18) 1.15935(18) 0.17196(16) 0.0397(4) Uani 1 1 d . . .
H29A H 0.4622 1.2455 0.1514 0.048 Uiso 1 1 calc R . .
H29B H 0.4880 1.1104 0.1257 0.048 Uiso 1 1 calc R . .
C30 C 0.19786(18) 1.25801(16) 0.21073(16) 0.0372(4) Uani 1 1 d . . .
H30A H 0.1054 1.2738 0.1894 0.045 Uiso 1 1 calc R . .
H30B H 0.2285 1.3448 0.1908 0.045 Uiso 1 1 calc R . .

loop_
_atom_site_aniso_label
_atom_site_aniso_U_11
_atom_site_aniso_U_22
_atom_site_aniso_U_33
_atom_site_aniso_U_23
_atom_site_aniso_U_13
_atom_site_aniso_U_12
P 0.02304(19) 0.02095(19) 0.02038(19) -0.00615(14) -0.00138(13) -0.00080(13)
O 0.0474(8) 0.0576(9) 0.0599(9) -0.0306(8) -0.0034(7) 0.0201(7)
N1A 0.023(2) 0.025(2) 0.0292(16) -0.0081(15) -0.0006(16) 0.0014(14)
N1B 0.025(2) 0.030(2) 0.0369(18) -0.0168(18) -0.0026(17) 0.0012(15)
C1 0.0229(7) 0.0224(7) 0.0247(7) -0.0081(6) -0.0026(5) 0.0000(5)
C2 0.0269(7) 0.0243(7) 0.0228(7) -0.0072(6) -0.0024(6) -0.0030(6)
C3 0.0307(8) 0.0230(7) 0.0272(7) -0.0066(6) -0.0057(6) 0.0013(6)
C4 0.0287(8) 0.0302(8) 0.0306(8) -0.0125(7) -0.0044(6) 0.0048(6)
C5 0.0305(8) 0.0360(9) 0.0237(7) -0.0079(6) 0.0014(6) 0.0035(6)
C6 0.0303(8) 0.0274(8) 0.0243(7) -0.0038(6) -0.0013(6) 0.0040(6)
C7 0.0562(12) 0.0483(11) 0.0391(10) -0.0135(9) -0.0111(9) 0.0257(9)
C8A 0.052(5) 0.052(6) 0.046(3) -0.024(4) -0.011(3) 0.021(3)
C8B 0.040(4) 0.029(3) 0.063(4) -0.016(3) 0.002(3) 0.010(2)
C9A 0.042(2) 0.045(2) 0.048(2) -0.0256(19) 0.0074(18) 0.0006(18)
C9B 0.030(2) 0.067(3) 0.060(3) -0.045(2) -0.0044(18) 0.0068(19)
C10 0.0337(9) 0.0412(9) 0.0357(9) -0.0205(8) -0.0017(7) 0.0003(7)
C11 0.0239(7) 0.0212(7) 0.0214(7) -0.0073(5) -0.0003(5) -0.0028(5)
C12 0.0318(8) 0.0235(7) 0.0275(8) -0.0058(6) -0.0022(6) -0.0064(6)
C13 0.0347(8) 0.0304(8) 0.0344(8) -0.0084(7) -0.0018(7) -0.0128(7)
C14 0.0279(8) 0.0436(10) 0.0378(9) -0.0133(8) 0.0026(7) -0.0130(7)
C15 0.0241(8) 0.0356(9) 0.0404(9) -0.0147(7) -0.0032(6) -0.0005(6)
C16 0.0243(7) 0.0264(7) 0.0292(8) -0.0107(6) -0.0012(6) -0.0012(6)
C17 0.0305(8) 0.0320(8) 0.0231(7) -0.0098(6) -0.0006(6) -0.0070(6)
C18 0.0363(9) 0.0427(9) 0.0242(8) -0.0123(7) -0.0042(6) -0.0097(7)
C19 0.0384(9) 0.0403(9) 0.0400(9) -0.0197(8) -0.0041(7) -0.0115(7)
C20 0.0337(9) 0.0389(9) 0.0358(9) -0.0066(7) -0.0121(7) -0.0049(7)
C21 0.0230(7) 0.0234(7) 0.0242(7) -0.0086(6) -0.0022(5) -0.0026(5)
C22 0.0249(7) 0.0305(8) 0.0338(8) -0.0114(7) -0.0064(6) -0.0018(6)
C23 0.0274(8) 0.0376(9) 0.0456(10) -0.0163(8) -0.0071(7) -0.0074(7)
C24 0.0435(10) 0.0345(9) 0.0409(9) -0.0167(7) -0.0085(8) -0.0097(7)
C25 0.0371(9) 0.0269(8) 0.0396(9) -0.0164(7) -0.0004(7) -0.0046(7)
C26 0.0292(8) 0.0252(7) 0.0330(8) -0.0127(6) 0.0007(6) -0.0022(6)
C27 0.0344(8) 0.0260(7) 0.0261(7) -0.0055(6) -0.0057(6) -0.0076(6)
C28 0.0423(9) 0.0283(8) 0.0289(8) -0.0038(6) -0.0036(7) -0.0127(7)
C29 0.0372(9) 0.0392(9) 0.0441(10) -0.0147(8) 0.0052(8) -0.0169(8)
C30 0.0396(9) 0.0236(8) 0.0456(10) -0.0068(7) -0.0086(8) -0.0060(7)

loop_
_atom_type_symbol
_atom_type_description
_atom_type_scat_dispersion_real
_atom_type_scat_dispersion_imag
_atom_type_scat_source
C C 0.0033 0.0016 'International Tables Vol C Tables 4.2.6.8 and 6.1.1.4'
H H 0.0000 0.0000 'International Tables Vol C Tables 4.2.6.8 and 6.1.1.4'
N N 0.0061 0.0033 'International Tables Vol C Tables 4.2.6.8 and 6.1.1.4'
O O 0.0106 0.0060 'International Tables Vol C Tables 4.2.6.8 and 6.1.1.4'
P P 0.1023 0.0942 'International Tables Vol C Tables 4.2.6.8 and 6.1.1.4'

loop_
_geom_angle_atom_site_label_1
_geom_angle_atom_site_label_2
_geom_angle_atom_site_label_3
_geom_angle
C1 P C21 105.40(6)
C1 P C11 102.18(7)
C21 P C11 111.99(6)
C8B O C9B 113.3(5)
C9A O C8A 112.9(5)
C7 N1A C4 118.7(4)
C7 N1A C10 115.7(4)
C4 N1A C10 117.3(4)
C7 N1B C4 116.1(4)
C7 N1B C10 114.6(4)
C4 N1B C10 117.0(4)
C2 C1 C6 115.66(13)
C2 C1 P 116.09(11)
C6 C1 P 128.25(11)
C3 C2 C1 122.89(14)
C2 C3 C4 120.86(14)
C3 C4 C5 117.15(14)
C3 C4 N1A 123.0(3)
C5 C4 N1A 118.5(2)
C3 C4 N1B 118.2(3)
C5 C4 N1B 123.7(3)
C6 C5 C4 121.14(14)
C5 C6 C1 122.27(14)
N1A C7 C8A 118.1(5)
N1B C7 C8B 116.1(5)
O C8A C7 117.5(8)
O C8B C7 118.6(8)
O C9A C10 116.3(3)
O C9B C10 115.1(3)
N1B C10 C9B 112.3(3)
N1A C10 C9A 111.1(3)
C17 C11 C16 108.34(12)
C17 C11 C12 108.08(12)
C16 C11 C12 108.01(11)
C17 C11 P 117.99(10)
C16 C11 P 110.43(10)
C12 C11 P 103.50(9)
C13 C12 C11 110.99(12)
C12 C13 C14 109.29(13)
C12 C13 C19 109.73(13)
C14 C13 C19 109.51(14)
C15 C14 C13 109.07(13)
C20 C15 C14 109.63(14)
C20 C15 C16 108.74(13)
C14 C15 C16 110.25(13)
C11 C16 C15 110.74(12)
C18 C17 C11 110.49(12)
C20 C18 C19 109.12(14)
C20 C18 C17 109.96(13)
C19 C18 C17 109.59(13)
C18 C19 C13 109.34(13)
C18 C20 C15 109.49(13)
C27 C21 C22 108.99(12)
C27 C21 C26 107.90(12)
C22 C21 C26 107.42(12)
C27 C21 P 119.03(10)
C22 C21 P 106.20(10)
C26 C21 P 106.79(9)
C23 C22 C21 110.55(13)
C24 C23 C22 110.45(13)
C24 C23 C29 109.27(15)
C22 C23 C29 108.92(14)
C25 C24 C23 109.34(14)
C24 C25 C30 109.41(14)
C24 C25 C26 108.92(13)
C30 C25 C26 110.09(13)
C25 C26 C21 111.05(12)
C21 C27 C28 110.40(12)
C30 C28 C29 109.70(14)
C30 C28 C27 109.65(13)
C29 C28 C27 109.73(14)
C28 C29 C23 109.24(13)
C28 C30 C25 109.33(13)

loop_
_geom_bond_atom_site_label_1
_geom_bond_atom_site_label_2
_geom_bond_distance
P C1 1.8368(15)
P C21 1.8869(15)
P C11 1.8874(15)
O C9A 1.354(4)
O C8B 1.354(13)
O C9B 1.390(4)
O C8A 1.421(12)
N1A C7 1.392(6)
N1A C4 1.416(6)
N1A C10 1.457(6)
N1B C7 1.418(6)
N1B C4 1.430(6)
N1B C10 1.449(6)
C1 C2 1.395(2)
C1 C6 1.402(2)
C2 C3 1.386(2)
C3 C4 1.396(2)
C4 C5 1.402(2)
C5 C6 1.386(2)
C7 C8A 1.424(12)
C7 C8B 1.474(12)
C9A C10 1.513(4)
C9B C10 1.498(4)
C11 C17 1.5385(19)
C11 C16 1.5392(19)
C11 C12 1.5521(19)
C12 C13 1.531(2)
C13 C14 1.532(2)
C13 C19 1.533(2)
C14 C15 1.531(2)
C15 C20 1.531(2)
C15 C16 1.540(2)
C17 C18 1.538(2)
C18 C20 1.529(2)
C18 C19 1.532(2)
C21 C27 1.540(2)
C21 C22 1.545(2)
C21 C26 1.550(2)
C22 C23 1.535(2)
C23 C24 1.529(2)
C23 C29 1.538(2)
C24 C25 1.528(2)
C25 C30 1.529(2)
C25 C26 1.537(2)
C27 C28 1.542(2)
C28 C30 1.522(2)
C28 C29 1.530(2)

loop_
_geom_torsion_atom_site_label_1
_geom_torsion_atom_site_label_2
_geom_torsion_atom_site_label_3
_geom_torsion_atom_site_label_4
_geom_torsion
C21 P C1 C2 133.11(12)
C11 P C1 C2 -109.70(12)
C21 P C1 C6 -46.61(16)
C11 P C1 C6 70.57(15)
C6 C1 C2 C3 0.3(2)
P C1 C2 C3 -179.50(12)
C1 C2 C3 C4 1.1(2)
C2 C3 C4 C5 -1.7(2)
C2 C3 C4 N1A 164.8(2)
C2 C3 C4 N1B -170.7(2)
C7 N1A C4 C3 8.4(4)
C10 N1A C4 C3 155.6(2)
C7 N1A C4 C5 174.8(3)
C10 N1A C4 C5 -38.0(4)
C7 N1B C4 C3 -41.0(4)
C10 N1B C4 C3 178.8(2)
C7 N1B C4 C5 150.9(3)
C10 N1B C4 C5 10.7(4)
C3 C4 C5 C6 1.1(3)
N1A C4 C5 C6 -166.1(2)
N1B C4 C5 C6 169.3(2)
C4 C5 C6 C1 0.3(3)
C2 C1 C6 C5 -1.0(2)
P C1 C6 C5 178.77(13)
C4 N1A C7 C8A -177.8(4)
C10 N1A C7 C8A 34.6(5)
C4 N1B C7 C8B -176.1(4)
C10 N1B C7 C8B -35.0(5)
C9A O C8A C7 41.8(7)
N1A C7 C8A O -35.3(7)
C9B O C8B C7 -43.1(7)
N1B C7 C8B O 36.4(7)
C8A O C9A C10 -48.6(6)
C8B O C9B C10 49.6(6)
C7 N1B C10 C9B 41.1(4)
C4 N1B C10 C9B -178.2(3)
C7 N1A C10 C9A -38.7(4)
C4 N1A C10 C9A 173.2(3)
O C9B C10 N1B -49.2(5)
O C9A C10 N1A 47.6(5)
C1 P C11 C17 -45.97(12)
C21 P C11 C17 66.38(12)
C1 P C11 C16 -171.30(10)
C21 P C11 C16 -58.95(11)
C1 P C11 C12 73.32(10)
C21 P C11 C12 -174.34(9)
C17 C11 C12 C13 -58.30(16)
C16 C11 C12 C13 58.71(16)
P C11 C12 C13 175.81(11)
C11 C12 C13 C14 -60.75(16)
C11 C12 C13 C19 59.35(17)
C12 C13 C14 C15 60.17(17)
C19 C13 C14 C15 -60.06(17)
C13 C14 C15 C20 59.98(17)
C13 C14 C15 C16 -59.70(17)
C17 C11 C16 C15 59.35(15)
C12 C11 C16 C15 -57.50(15)
P C11 C16 C15 -170.02(10)
C20 C15 C16 C11 -60.82(16)
C14 C15 C16 C11 59.40(16)
C16 C11 C17 C18 -58.12(16)
C12 C11 C17 C18 58.68(16)
P C11 C17 C18 175.53(10)
C11 C17 C18 C20 59.25(17)
C11 C17 C18 C19 -60.69(17)
C20 C18 C19 C13 -60.38(17)
C17 C18 C19 C13 60.07(18)
C12 C13 C19 C18 -59.47(18)
C14 C13 C19 C18 60.49(17)
C19 C18 C20 C15 60.32(17)
C17 C18 C20 C15 -59.90(17)
C14 C15 C20 C18 -60.37(17)
C16 C15 C20 C18 60.23(17)
C1 P C21 C27 71.94(12)
C11 P C21 C27 -38.38(13)
C1 P C21 C22 -51.34(11)
C11 P C21 C22 -161.66(9)
C1 P C21 C26 -165.75(10)
C11 P C21 C26 83.93(11)
C27 C21 C22 C23 58.56(16)
C26 C21 C22 C23 -58.09(16)
P C21 C22 C23 -172.07(11)
C21 C22 C23 C24 59.58(17)
C21 C22 C23 C29 -60.44(17)
C22 C23 C24 C25 -59.64(18)
C29 C23 C24 C25 60.17(17)
C23 C24 C25 C30 -60.58(17)
C23 C24 C25 C26 59.80(18)
C24 C25 C26 C21 -61.18(17)
C30 C25 C26 C21 58.79(17)
C27 C21 C26 C25 -57.84(16)
C22 C21 C26 C25 59.52(16)
P C21 C26 C25 173.10(11)
C22 C21 C27 C28 -57.54(17)
C26 C21 C27 C28 58.80(16)
P C21 C27 C28 -179.44(11)
C21 C27 C28 C30 -61.23(17)
C21 C27 C28 C29 59.33(17)
C30 C28 C29 C23 59.95(17)
C27 C28 C29 C23 -60.57(18)
C24 C23 C29 C28 -59.74(17)
C22 C23 C29 C28 61.00(18)
C29 C28 C30 C25 -60.33(17)
C27 C28 C30 C25 60.24(17)
C24 C25 C30 C28 60.52(17)
C26 C25 C30 C28 -59.14(17)
